data_2201782
loop_
_publ_author_name
'Petra Stoll'
'Wolfgang Bensch'

_publ_section_title
;
 Rb~6~Nb~4~S~24.4~O~0.6~
;
_journal_issue 2
_journal_name_full 'Acta Crystallographica Section E'
_journal_page_first i4
_journal_page_last i6
_journal_paper_doi 10.1107/S1600536802023437
_journal_volume 59
_journal_year 2003
_chemical_formula_iupac 'Nb4 O0.60 Rb6 S24.40'
_chemical_formula_moiety 'Nb4 S24.4 O0.6, 6(Rb)'
_chemical_formula_sum 'Nb4 O0.6 Rb6 S24.4'
_chemical_formula_weight 1676.32
_chemical_name_common Rubidium-niobium-sulfide-oxide
_chemical_name_systematic
;
Rubidium-niobium-sulfide-oxide
;
_space_group_IT_number 15
_symmetry_cell_setting monoclinic
_symmetry_space_group_name_Hall '-C 2yc'
_symmetry_space_group_name_H-M 'C 1 2/c 1'
_atom_sites_solution_primary direct
_atom_sites_solution_secondary difmap
_audit_creation_method SHELXL-97
_cell_angle_alpha 90.00
_cell_angle_beta 98.36(3)
_cell_angle_gamma 90.00
_cell_formula_units_Z 4
_cell_length_a 36.868(7)
_cell_length_b 8.1185(16)
_cell_length_c 12.515(3)
_cell_measurement_reflns_used 7956
_cell_measurement_temperature 293(2)
_cell_measurement_theta_max 27.2
_cell_measurement_theta_min 3
_cell_volume 3706.1(14)
_computing_cell_refinement 'IPDS Program Package'
_computing_data_collection 'IPDS Program Package (Stoe & Cie, 1998)'
_computing_data_reduction 'IPDS Program Package'
_computing_molecular_graphics 'XP in SHELXTL (Bruker, 1998)'
_computing_publication_material 'CIFTAB in SHELXTL'
_computing_structure_refinement 'SHELXL97 (Sheldrick, 1997)'
_computing_structure_solution 'SHELXS97 (Sheldrick, 1990)'
_diffrn_ambient_temperature 293(2)
_diffrn_measured_fraction_theta_full 0.971
_diffrn_measured_fraction_theta_max 0.971
_diffrn_measurement_device_type 'Stoe Imaging Plate Diffraction System'
_diffrn_measurement_method \f
_diffrn_radiation_monochromator graphite
_diffrn_radiation_source 'fine-focus sealed tube'
_diffrn_radiation_type MoK\a
_diffrn_radiation_wavelength 0.71073
_diffrn_reflns_av_R_equivalents 0.0636
_diffrn_reflns_av_sigmaI/netI 0.0386
_diffrn_reflns_limit_h_max 46
_diffrn_reflns_limit_h_min -46
_diffrn_reflns_limit_k_max 10
_diffrn_reflns_limit_k_min -10
_diffrn_reflns_limit_l_max 15
_diffrn_reflns_limit_l_min -15
_diffrn_reflns_number 15576
_diffrn_reflns_theta_full 26.93
_diffrn_reflns_theta_max 26.93
_diffrn_reflns_theta_min 2.57
_diffrn_standards_decay_% none
_diffrn_standards_interval_count 0
_diffrn_standards_interval_time 0
_diffrn_standards_number 0
_exptl_absorpt_coefficient_mu 10.417
_exptl_absorpt_correction_T_max 0.3266
_exptl_absorpt_correction_T_min 0.1872
_exptl_absorpt_correction_type numerical
_exptl_absorpt_process_details '(X-SHAPE; Stoe & Cie, 1998)'
_exptl_crystal_colour red--orange
_exptl_crystal_density_diffrn 3.004
_exptl_crystal_density_method 'not measured'
_exptl_crystal_description polyhedra
_exptl_crystal_F_000 3125
_exptl_crystal_size_max 0.13
_exptl_crystal_size_mid 0.10
_exptl_crystal_size_min 0.09
_refine_diff_density_max 2.230
_refine_diff_density_min -1.786
_refine_ls_extinction_coef 0.00047(5)
_refine_ls_extinction_expression Fc^*^=kFc[1+0.001xFc^2^\l^3^/sin(2\q)]^-1/4^
_refine_ls_extinction_method SHELXL97
_refine_ls_goodness_of_fit_all 1.054
_refine_ls_goodness_of_fit_obs 1.103
_refine_ls_matrix_type full
_refine_ls_number_parameters 173
_refine_ls_number_reflns 3889
_refine_ls_number_restraints 0
_refine_ls_restrained_S_all 1.054
_refine_ls_restrained_S_obs 1.103
_refine_ls_R_factor_all 0.0395
_refine_ls_R_factor_gt 0.0307
_refine_ls_shift/su_max 0.001
_refine_ls_shift/su_mean 0.000
_refine_ls_structure_factor_coef Fsqd
_refine_ls_weighting_details 'calc w = 1/[\s^2^(Fo^2^)+(0.0390P)^2^+14.4654P] where P = (Fo^2^+2Fc^2^)/3'
_refine_ls_weighting_scheme calc
_refine_ls_wR_factor_gt 0.0736
_refine_ls_wR_factor_ref 0.0767
_reflns_number_gt 3296
_reflns_number_total 3889
_reflns_threshold_expression I>2\s(I)
_cod_data_source_file bt6220.cif
_cod_data_source_block I
_cod_depositor_comments
;
The following automatic conversions were performed:
'_geom_bond_publ_flag' value 'Y' changed to 'y' according to
'/home/saulius/struct/CIF-dictionaries/cif_core.dic' dictionary named
'cif_core.dic' version 2.4.1 from 2010-06-29 (65
times).

'_geom_bond_publ_flag' value 'N' changed to 'n' according to
'/home/saulius/struct/CIF-dictionaries/cif_core.dic' dictionary named
'cif_core.dic' version 2.4.1 from 2010-06-29 (46 times).

Automatic conversion script
Id: cif_fix_enum 1527 2010-12-29 10:47:43Z saulius 

The following automatic conversions were performed:

'_geom_bond_publ_flag' value 'Y' changed to 'y' according to
/home/saulius/struct/CIF-dictionaries/cif_core.dic dictionary named
'cif_core.dic' version 2.4.1 from 2010-06-29 (65
times).

'_geom_bond_publ_flag' value 'N' changed to 'n' according to
/home/saulius/struct/CIF-dictionaries/cif_core.dic dictionary named
'cif_core.dic' version 2.4.1 from 2010-06-29 (46
times).

'_geom_angle_publ_flag' value 'N' changed to 'n' according
to /home/saulius/struct/CIF-dictionaries/cif_core.dic dictionary
named 'cif_core.dic' version 2.4.1 from 2010-06-29 (549 times).

Automatic conversion script
Id: cif_fix_values 1715 2011-07-08 13:25:40Z adriana 
;
_cod_original_cell_volume 3706.1(13)
_cod_original_sg_symbol_H-M 'C 2/c'
_cod_original_formula_sum 'Nb4 O0.60 Rb6 S24.40'
_cod_database_code 2201782
_cod_database_fobs_code 2201782

loop_
_symmetry_equiv_pos_as_xyz
'x, y, z'
'-x, y, -z+1/2'
'x+1/2, y+1/2, z'
'-x+1/2, y+1/2, -z+1/2'
'-x, -y, -z'
'x, -y, z-1/2'
'-x+1/2, -y+1/2, -z'
'x+1/2, -y+1/2, z-1/2'

loop_
_atom_site_aniso_label
_atom_site_aniso_U_11
_atom_site_aniso_U_22
_atom_site_aniso_U_33
_atom_site_aniso_U_12
_atom_site_aniso_U_13
_atom_site_aniso_U_23
Nb1 0.0090(2) 0.0084(2) 0.0056(2) -0.00232(14) -0.00291(15) 0.00181(14)
Nb2 0.0086(2) 0.0070(2) 0.0051(2) -0.00118(14) -0.00094(14) -0.00104(13)
Rb1 0.0163(2) 0.0199(3) 0.0194(2) 0.0038(2) 0.0004(2) -0.0024(2)
Rb2 0.0290(3) 0.0077(2) 0.0234(3) 0.0007(2) -0.0150(2) -0.0010(2)
Rb3 0.0190(7) 0.0301(4) 0.0102(4) -0.0009(5) -0.0013(5) -0.0002(3)
Rb4 0.020(3) 0.034(2) 0.013(2) -0.007(3) -0.007(2) 0.004(2)
S1 0.0124(9) 0.0241(10) 0.0080(9) -0.0030(7) -0.0016(8) 0.0016(8)
S2 0.0108(6) 0.0123(5) 0.0175(6) 0.0003(4) -0.0027(5) -0.0021(4)
S3 0.0185(6) 0.0064(5) 0.0245(6) -0.0008(4) -0.0078(5) 0.0033(5)
S4 0.0137(6) 0.0071(5) 0.0111(5) -0.0022(4) -0.0008(4) 0.0001(4)
S5 0.0119(5) 0.0126(5) 0.0084(5) 0.0012(4) -0.0008(4) -0.0040(4)
S6 0.0153(6) 0.0172(6) 0.0093(5) -0.0074(5) -0.0036(4) 0.0057(4)
S7 0.0170(6) 0.0317(7) 0.0092(5) -0.0084(5) 0.0045(5) -0.0047(5)
S8 0.0102(5) 0.0063(5) 0.0080(5) 0.0012(4) -0.0012(4) -0.0012(4)
S9 0.0144(6) 0.0071(5) 0.0082(5) 0.0001(4) -0.0008(4) 0.0019(4)
S10 0.0141(6) 0.0149(6) 0.0139(6) -0.0044(4) -0.0013(5) -0.0038(4)
S11 0.0132(6) 0.0156(6) 0.0229(6) 0.0033(4) 0.0007(5) -0.0072(5)
S12 0.0117(6) 0.0149(6) 0.0358(7) 0.0037(5) 0.0012(5) 0.0070(5)
S13 0.0105(8) 0.0063(8) 0.0521(13) 0.000 -0.0096(8) 0.000

loop_
_atom_site_label
_atom_site_fract_x
_atom_site_fract_y
_atom_site_fract_z
_atom_site_U_iso_or_equiv
_atom_site_thermal_displace_type
_atom_site_calc_flag
_atom_site_refinement_flags
_atom_site_occupancy
_atom_site_disorder_group
_atom_site_type_symbol
Nb1 0.322280(11) 0.81020(5) 0.41301(3) 0.00807(11) Uani d . 1 . Nb
Nb2 0.412692(11) 0.80707(5) 0.56174(3) 0.00710(11) Uani d . 1 . Nb
Rb1 0.465279(14) 0.80358(6) 0.89973(4) 0.01875(13) Uani d . 1 . Rb
Rb2 0.37457(2) 0.72140(6) 0.13896(4) 0.02191(13) Uani d . 1 . Rb
Rb3 0.28952(3) 0.3603(2) 0.23800(12) 0.0201(2) Uani d P 0.83 1 Rb
Rb3' 0.2774(2) 0.3648(10) 0.2498(6) 0.0234(13) Uani d P 0.17 2 Rb
S1 0.29866(6) 0.7901(3) 0.2418(2) 0.0151(4) Uani d P 0.70 . S
O1 0.3053(5) 0.776(2) 0.2800(14) 0.026(5) Uiso d P 0.30 . O
S2 0.27125(3) 0.91977(14) 0.49803(10) 0.0140(2) Uani d . 1 . S
S3 0.30780(4) 1.09511(14) 0.45776(11) 0.0175(3) Uani d . 1 . S
S4 0.31440(3) 0.53773(13) 0.48903(9) 0.0109(2) Uani d . 1 . S
S5 0.36520(3) 0.57691(14) 0.43761(9) 0.0112(2) Uani d . 1 . S
S6 0.38255(3) 0.96915(15) 0.40401(9) 0.0144(2) Uani d . 1 . S
S7 0.42486(4) 0.8145(2) 0.37338(10) 0.0190(3) Uani d . 1 . S
S8 0.35683(3) 0.87277(13) 0.63600(9) 0.0084(2) Uani d . 1 . S
S9 0.38673(3) 0.68049(13) 0.71287(9) 0.0101(2) Uani d . 1 . S
S10 0.45191(3) 0.99429(15) 0.63773(9) 0.0146(2) Uani d . 1 . S
S11 0.45600(3) 0.5656(2) 0.56259(11) 0.0174(3) Uani d . 1 . S
S12 0.45596(4) 0.4776(2) 0.71882(12) 0.0210(3) Uani d . 1 . S
S13 0.5000 0.3224(2) 0.7500 0.0244(4) Uani d S 1 . S

loop_
_atom_type_symbol
_atom_type_description
_atom_type_scat_dispersion_real
_atom_type_scat_dispersion_imag
_atom_type_scat_source
S S 0.1246 0.1234 'International Tables Vol C Tables 4.2.6.8 and 6.1.1.4'
Rb Rb -0.9393 2.9676 'International Tables Vol C Tables 4.2.6.8 and 6.1.1.4'
Nb Nb -2.0727 0.6215 'International Tables Vol C Tables 4.2.6.8 and 6.1.1.4'
O O 0.0106 0.0060 'International Tables Vol C Tables 4.2.6.8 and 6.1.1.4'

loop_
_geom_angle_atom_site_label_1
_geom_angle_atom_site_label_2
_geom_angle_atom_site_label_3
_geom_angle_site_symmetry_1
_geom_angle_site_symmetry_3
_geom_angle
_geom_angle_publ_flag
O1 Nb1 S4 . . 100.6(6) n
S1 Nb1 S4 . . 105.06(6) n
O1 Nb1 S3 . . 108.3(6) n
S1 Nb1 S3 . . 102.91(6) n
S4 Nb1 S3 . . 136.22(5) n
O1 Nb1 S5 . . 97.7(6) n
S1 Nb1 S5 . . 102.80(7) n
S4 Nb1 S5 . . 50.53(4) n
S3 Nb1 S5 . . 148.65(4) n
O1 Nb1 S2 . . 106.5(6) n
S1 Nb1 S2 . . 103.23(6) n
S4 Nb1 S2 . . 90.99(4) n
S3 Nb1 S2 . . 49.87(4) n
S5 Nb1 S2 . . 138.04(4) n
O1 Nb1 S6 . . 103.6(6) n
S1 Nb1 S6 . . 102.46(6) n
S4 Nb1 S6 . . 128.36(4) n
S3 Nb1 S6 . . 75.92(4) n
S5 Nb1 S6 . . 81.28(4) n
S2 Nb1 S6 . . 123.69(4) n
O1 Nb1 S8 . . 175.7(6) n
S1 Nb1 S8 . . 173.71(6) n
S4 Nb1 S8 . . 81.16(4) n
S3 Nb1 S8 . . 72.50(4) n
S5 Nb1 S8 . . 80.33(4) n
S2 Nb1 S8 . . 77.28(4) n
S6 Nb1 S8 . . 72.46(4) n
O1 Nb1 Rb3' . 4 48.5(6) n
S1 Nb1 Rb3' . 4 45.58(11) n
S4 Nb1 Rb3' . 4 98.50(12) n
S3 Nb1 Rb3' . 4 78.21(12) n
S5 Nb1 Rb3' . 4 133.08(12) n
S2 Nb1 Rb3' . 4 58.05(10) n
S6 Nb1 Rb3' . 4 131.36(12) n
S8 Nb1 Rb3' . 4 135.33(10) n
O1 Nb1 Rb2 . . 48.0(6) n
S1 Nb1 Rb2 . . 50.24(5) n
S4 Nb1 Rb2 . . 104.80(3) n
S3 Nb1 Rb2 . . 118.99(3) n
S5 Nb1 Rb2 . . 67.02(3) n
S2 Nb1 Rb2 . . 151.57(3) n
S6 Nb1 Rb2 . . 63.53(3) n
S8 Nb1 Rb2 . . 127.83(3) n
Rb3' Nb1 Rb2 4 . 95.73(10) n
O1 Nb1 Rb3 . 4 52.9(6) n
S1 Nb1 Rb3 . 4 50.17(6) n
S4 Nb1 Rb3 . 4 95.52(4) n
S3 Nb1 Rb3 . 4 77.57(4) n
S5 Nb1 Rb3 . 4 133.38(4) n
S2 Nb1 Rb3 . 4 53.88(4) n
S6 Nb1 Rb3 . 4 135.15(4) n
S8 Nb1 Rb3 . 4 131.07(4) n
Rb2 Nb1 Rb3 . 4 100.40(3) n
O1 Nb1 Rb3 . . 48.5(6) n
S1 Nb1 Rb3 . . 53.40(6) n
S4 Nb1 Rb3 . . 52.70(4) n
S3 Nb1 Rb3 . . 148.63(4) n
S5 Nb1 Rb3 . . 62.72(4) n
S2 Nb1 Rb3 . . 110.40(3) n
S6 Nb1 Rb3 . . 125.16(4) n
S8 Nb1 Rb3 . . 132.48(3) n
Rb2 Nb1 Rb3 . . 64.77(2) n
Rb3 Nb1 Rb3 4 . 71.27(2) n
S10 Nb2 S8 . . 102.77(4) n
S10 Nb2 S7 . . 101.30(5) n
S8 Nb2 S7 . . 129.84(5) n
S10 Nb2 S9 . . 104.99(5) n
S8 Nb2 S9 . . 49.84(4) n
S7 Nb2 S9 . . 152.80(4) n
S10 Nb2 S6 . . 99.54(5) n
S8 Nb2 S6 . . 83.25(4) n
S7 Nb2 S6 . . 49.62(5) n
S9 Nb2 S6 . . 130.46(4) n
S10 Nb2 S11 . . 99.09(5) n
S8 Nb2 S11 . . 137.40(4) n
S7 Nb2 S11 . . 79.64(5) n
S9 Nb2 S11 . . 89.36(5) n
S6 Nb2 S11 . . 128.38(5) n
S10 Nb2 S5 . . 172.52(4) n
S8 Nb2 S5 . . 82.28(4) n
S7 Nb2 S5 . . 71.24(4) n
S9 Nb2 S5 . . 82.48(4) n
S6 Nb2 S5 . . 75.39(4) n
S11 Nb2 S5 . . 80.33(4) n
S10 Nb2 Rb2 . 6_576 59.97(4) n
S8 Nb2 Rb2 . 6_576 52.34(3) n
S7 Nb2 Rb2 . 6_576 107.98(4) n
S9 Nb2 Rb2 . 6_576 91.32(3) n
S6 Nb2 Rb2 . 6_576 65.14(3) n
S11 Nb2 Rb2 . 6_576 158.43(3) n
S5 Nb2 Rb2 . 6_576 121.13(3) n
S10 Nb2 Rb1 . 6_575 52.80(3) n
S8 Nb2 Rb1 . 6_575 118.42(3) n
S7 Nb2 Rb1 . 6_575 51.84(3) n
S9 Nb2 Rb1 . 6_575 155.19(3) n
S6 Nb2 Rb1 . 6_575 55.02(3) n
S11 Nb2 Rb1 . 6_575 103.95(4) n
S5 Nb2 Rb1 . 6_575 119.98(3) n
Rb2 Nb2 Rb1 6_576 6_575 68.63(2) n
S10 Nb2 Rb1 . . 54.64(4) n
S8 Nb2 Rb1 . . 85.03(4) n
S7 Nb2 Rb1 . . 143.70(4) n
S9 Nb2 Rb1 . . 54.85(3) n
S6 Nb2 Rb1 . . 148.14(3) n
S11 Nb2 Rb1 . . 78.50(4) n
S5 Nb2 Rb1 . . 131.99(3) n
Rb2 Nb2 Rb1 6_576 . 84.303(15) n
Rb1 Nb2 Rb1 6_575 . 106.79(2) n
S7 Rb1 S11 6_576 2_656 149.36(3) n
S7 Rb1 S12 6_576 . 128.74(4) n
S11 Rb1 S12 2_656 . 70.40(4) n
S7 Rb1 S10 6_576 6_576 62.96(3) n
S11 Rb1 S10 2_656 6_576 111.41(4) n
S12 Rb1 S10 . 6_576 154.33(3) n
S7 Rb1 S10 6_576 2_656 87.86(3) n
S11 Rb1 S10 2_656 2_656 62.40(3) n
S12 Rb1 S10 . 2_656 104.76(4) n
S10 Rb1 S10 6_576 2_656 98.02(4) n
S7 Rb1 S6 6_576 6_576 34.48(3) n
S11 Rb1 S6 2_656 6_576 170.84(3) n
S12 Rb1 S6 . 6_576 113.59(4) n
S10 Rb1 S6 6_576 6_576 61.22(4) n
S10 Rb1 S6 2_656 6_576 122.32(3) n
S7 Rb1 S9 6_576 . 83.75(3) n
S11 Rb1 S9 2_656 . 120.96(4) n
S12 Rb1 S9 . . 50.81(3) n
S10 Rb1 S9 6_576 . 119.03(3) n
S10 Rb1 S9 2_656 . 132.06(3) n
S6 Rb1 S9 6_576 . 62.86(3) n
S7 Rb1 S10 6_576 . 61.55(3) n
S11 Rb1 S10 2_656 . 111.45(4) n
S12 Rb1 S10 . . 75.26(3) n
S10 Rb1 S10 6_576 . 123.86(2) n
S10 Rb1 S10 2_656 . 72.25(4) n
S6 Rb1 S10 6_576 . 77.70(4) n
S9 Rb1 S10 . . 62.29(3) n
S7 Rb1 S11 6_576 6_566 135.77(3) n
S11 Rb1 S11 2_656 6_566 67.19(4) n
S12 Rb1 S11 . 6_566 74.39(4) n
S10 Rb1 S11 6_576 6_566 82.77(3) n
S10 Rb1 S11 2_656 6_566 125.94(3) n
S6 Rb1 S11 6_576 6_566 105.36(4) n
S9 Rb1 S11 . 6_566 90.17(3) n
S10 Rb1 S11 . 6_566 147.91(3) n
S7 Rb1 Nb2 6_576 6_576 34.32(2) n
S11 Rb1 Nb2 2_656 6_576 139.66(3) n
S12 Rb1 Nb2 . 6_576 148.06(3) n
S10 Rb1 Nb2 6_576 6_576 30.29(2) n
S10 Rb1 Nb2 2_656 6_576 101.32(3) n
S6 Rb1 Nb2 6_576 6_576 34.91(2) n
S9 Rb1 Nb2 . 6_576 97.68(2) n
S10 Rb1 Nb2 . 6_576 95.78(3) n
S11 Rb1 Nb2 6_566 6_576 104.49(3) n
S7 Rb1 Nb2 6_576 1 77.12(3) n
S11 Rb1 Nb2 2_656 1 112.27(3) n
S12 Rb1 Nb2 . 1 52.24(2) n
S10 Rb1 Nb2 6_576 1 136.09(3) n
S10 Rb1 Nb2 2_656 1 98.00(3) n
S6 Rb1 Nb2 6_576 1 75.68(3) n
S9 Rb1 Nb2 . 1 34.16(2) n
S10 Rb1 Nb2 . 1 30.17(2) n
S11 Rb1 Nb2 6_566 1 118.48(3) n
Nb2 Rb1 Nb2 6_576 1 106.23(2) n
S7 Rb1 Nb2 6_576 . 77.12(3) n
S11 Rb1 Nb2 2_656 . 112.27(3) n
S12 Rb1 Nb2 . . 52.24(2) n
S10 Rb1 Nb2 6_576 . 136.09(3) n
S10 Rb1 Nb2 2_656 . 98.00(3) n
S6 Rb1 Nb2 6_576 . 75.68(3) n
S9 Rb1 Nb2 . . 34.16(2) n
S10 Rb1 Nb2 . . 30.17(2) n
S11 Rb1 Nb2 6_566 . 118.48(3) n
Nb2 Rb1 Nb2 6_576 . 106.23(2) n
Nb2 Rb1 Nb2 1 . 0.000(15) n
S1 Rb2 S7 . . 90.75(5) n
S7 Rb2 O1 . . 82.8(3) n
S1 Rb2 S8 . 6_575 70.30(4) n
S7 Rb2 S8 . 6_575 82.50(3) n
O1 Rb2 S8 . 6_575 73.3(3) n
S1 Rb2 S9 . 6_565 98.16(5) n
S7 Rb2 S9 . 6_565 86.76(3) n
O1 Rb2 S9 . 6_565 93.7(3) n
S8 Rb2 S9 6_575 6_565 164.02(3) n
S1 Rb2 S4 . 6_565 78.35(5) n
S7 Rb2 S4 . 6_565 149.33(3) n
O1 Rb2 S4 . 6_565 83.5(3) n
S8 Rb2 S4 6_575 6_565 119.24(3) n
S9 Rb2 S4 6_565 6_565 66.92(3) n
S1 Rb2 S12 . 6_565 136.35(5) n
S7 Rb2 S12 . 6_565 59.80(4) n
O1 Rb2 S12 . 6_565 127.8(3) n
S8 Rb2 S12 6_575 6_565 128.82(3) n
S9 Rb2 S12 6_565 6_565 52.66(3) n
S4 Rb2 S12 6_565 6_565 109.95(4) n
S1 Rb2 S3 . 6_575 67.45(5) n
S7 Rb2 S3 . 6_575 137.63(4) n
O1 Rb2 S3 . 6_575 76.2(3) n
S8 Rb2 S3 6_575 6_575 56.46(3) n
S9 Rb2 S3 6_565 6_575 130.44(3) n
S4 Rb2 S3 6_565 6_575 63.79(3) n
S12 Rb2 S3 6_565 6_575 155.54(4) n
S1 Rb2 S5 . 6_565 113.63(5) n
S7 Rb2 S5 . 6_565 141.51(4) n
O1 Rb2 S5 . 6_565 118.2(3) n
S8 Rb2 S5 6_575 6_565 132.60(3) n
S9 Rb2 S5 6_565 6_565 61.60(3) n
S4 Rb2 S5 6_565 6_565 35.33(3) n
S12 Rb2 S5 6_565 6_565 82.73(4) n
S3 Rb2 S5 6_575 6_565 80.64(3) n
S1 Rb2 S10 . 6_575 126.86(4) n
S7 Rb2 S10 . 6_575 61.74(3) n
O1 Rb2 S10 . 6_575 125.0(3) n
S8 Rb2 S10 6_575 6_575 62.17(3) n
S9 Rb2 S10 6_565 6_575 122.17(3) n
S4 Rb2 S10 6_565 6_575 145.92(3) n
S12 Rb2 S10 6_565 6_575 69.51(3) n
S3 Rb2 S10 6_575 6_575 101.95(4) n
S5 Rb2 S10 6_565 6_575 115.50(4) n
S1 Rb2 S6 . . 62.48(5) n
S7 Rb2 S6 . . 32.66(3) n
O1 Rb2 S6 . . 56.3(3) n
S8 Rb2 S6 6_575 . 59.19(3) n
S9 Rb2 S6 6_565 . 106.01(3) n
S4 Rb2 S6 6_565 . 139.18(3) n
S12 Rb2 S6 6_565 . 92.35(4) n
S3 Rb2 S6 6_575 . 107.43(4) n
S5 Rb2 S6 6_565 . 167.10(3) n
S10 Rb2 S6 6_575 . 73.34(3) n
S1 Rb2 S6 . 6_575 110.25(5) n
S7 Rb2 S6 . 6_575 115.13(3) n
O1 Rb2 S6 . 6_575 117.3(3) n
S8 Rb2 S6 6_575 6_575 52.94(3) n
S9 Rb2 S6 6_565 6_575 143.03(3) n
S4 Rb2 S6 6_565 6_575 95.54(3) n
S12 Rb2 S6 6_565 6_575 111.34(4) n
S3 Rb2 S6 6_575 6_575 49.46(3) n
S5 Rb2 S6 6_565 6_575 85.00(3) n
S10 Rb2 S6 6_575 6_575 56.60(3) n
S6 Rb2 S6 . 6_575 107.89(2) n
S1 Rb3 O1 4_545 . 107.4(3) n
S1 Rb3 S4 4_545 . 97.75(6) n
O1 Rb3 S4 . . 55.8(3) n
S1 Rb3 S2 4_545 4_545 64.78(5) n
O1 Rb3 S2 . 4_545 93.8(3) n
S4 Rb3 S2 . 4_545 140.22(5) n
S1 Rb3 S4 4_545 6_565 119.62(7) n
O1 Rb3 S4 . 6_565 81.0(3) n
S4 Rb3 S4 . 6_565 130.26(5) n
S2 Rb3 S4 4_545 6_565 54.94(4) n
S1 Rb3 S3 4_545 1_545 85.05(6) n
O1 Rb3 S3 . 1_545 118.4(3) n
S4 Rb3 S3 . 1_545 62.89(4) n
S2 Rb3 S3 4_545 1_545 141.73(6) n
S4 Rb3 S3 6_565 1_545 144.11(5) n
S1 Rb3 S1 4_545 . 105.13(6) n
S4 Rb3 S1 . . 63.92(5) n
S2 Rb3 S1 4_545 . 85.53(6) n
S4 Rb3 S1 6_565 . 74.80(5) n
S3 Rb3 S1 1_545 . 126.71(7) n
S1 Rb3 S8 4_545 6_565 133.04(7) n
O1 Rb3 S8 . 6_565 118.1(3) n
S4 Rb3 S8 . 6_565 116.59(5) n
S2 Rb3 S8 4_545 6_565 99.71(5) n
S4 Rb3 S8 6_565 6_565 60.58(4) n
S3 Rb3 S8 1_545 6_565 83.56(5) n
S1 Rb3 S8 . 6_565 118.08(5) n
O1 Rb3 O1 . 4_545 110.0(4) n
S4 Rb3 O1 . 4_545 105.5(3) n
S2 Rb3 O1 4_545 4_545 57.5(3) n
S4 Rb3 O1 6_565 4_545 112.1(3) n
S3 Rb3 O1 1_545 4_545 90.4(3) n
S1 Rb3 O1 . 4_545 106.6(3) n
S8 Rb3 O1 6_565 4_545 128.1(3) n
S1 Rb3 S9 4_545 6_565 164.99(7) n
O1 Rb3 S9 . 6_565 87.5(3) n
S4 Rb3 S9 . 6_565 88.97(5) n
S2 Rb3 S9 4_545 6_565 117.30(5) n
S4 Rb3 S9 6_565 6_565 63.56(4) n
S3 Rb3 S9 1_545 6_565 86.12(5) n
S1 Rb3 S9 . 6_565 89.88(5) n
S8 Rb3 S9 6_565 6_565 33.44(3) n
O1 Rb3 S9 4_545 6_565 161.5(3) n
S1 Rb3 S2 4_545 6_565 83.89(6) n
O1 Rb3 S2 . 6_565 136.2(3) n
S4 Rb3 S2 . 6_565 166.87(6) n
S2 Rb3 S2 4_545 6_565 51.99(4) n
S4 Rb3 S2 6_565 6_565 57.73(4) n
S3 Rb3 S2 1_545 6_565 104.44(5) n
S1 Rb3 S2 . 6_565 128.35(6) n
S8 Rb3 S2 6_565 6_565 55.61(4) n
O1 Rb3 S2 4_545 6_565 76.7(3) n
S9 Rb3 S2 6_565 6_565 86.59(4) n
S1 Rb3 S5 4_545 . 130.05(6) n
O1 Rb3 S5 . . 51.0(3) n
S4 Rb3 S5 . . 32.44(3) n
S2 Rb3 S5 4_545 . 142.99(6) n
S4 Rb3 S5 6_565 . 102.15(4) n
S3 Rb3 S5 1_545 . 74.54(4) n
S1 Rb3 S5 . . 58.80(5) n
S8 Rb3 S5 6_565 . 89.90(4) n
O1 Rb3 S5 4_545 . 137.7(3) n
S9 Rb3 S5 6_565 . 58.35(3) n
S2 Rb3 S5 6_565 . 144.92(4) n
S1 Rb3' S2 4_545 4_545 70.9(2) n
O1 Rb3' S2 4_545 4_545 62.6(4) n
S1 Rb3' S4 4_545 . 108.8(2) n
O1 Rb3' S4 4_545 . 117.6(4) n
S2 Rb3' S4 4_545 . 147.5(3) n
S1 Rb3' S3 4_545 1_545 92.9(2) n
O1 Rb3' S3 4_545 1_545 98.5(4) n
S2 Rb3' S3 4_545 1_545 147.6(3) n
S4 Rb3' S3 . 1_545 63.60(14) n
S1 Rb3' O1 4_545 . 117.9(4) n
O1 Rb3' O1 4_545 . 120.2(5) n
S2 Rb3' O1 4_545 . 94.7(4) n
S4 Rb3' O1 . . 55.8(3) n
S3 Rb3' O1 1_545 . 117.7(4) n
S1 Rb3' S1 4_545 . 115.2(2) n
O1 Rb3' S1 4_545 . 116.2(4) n
S2 Rb3' S1 4_545 . 86.3(2) n
S4 Rb3' S1 . . 63.99(15) n
S3 Rb3' S1 1_545 . 126.1(2) n
S1 Rb3' S4 4_545 6_565 123.2(2) n
O1 Rb3' S4 4_545 6_565 114.5(4) n
S2 Rb3' S4 4_545 6_565 52.61(11) n
S4 Rb3' S4 . 6_565 121.4(2) n
S3 Rb3' S4 1_545 6_565 131.3(2) n
O1 Rb3' S4 . 6_565 76.0(3) n
S1 Rb3' S4 . 6_565 70.39(13) n
S1 Rb3' S2 4_545 6_565 87.8(2) n
O1 Rb3' S2 4_545 6_565 79.8(4) n
S2 Rb3' S2 4_545 6_565 51.23(11) n
S4 Rb3' S2 . 6_565 157.8(2) n
S3 Rb3' S2 1_545 6_565 102.0(2) n
O1 Rb3' S2 . 6_565 129.5(3) n
S1 Rb3' S2 . 6_565 122.9(2) n
S4 Rb3' S2 6_565 6_565 54.08(10) n
S1 Rb3' S8 4_545 6_565 133.4(3) n
O1 Rb3' S8 4_545 6_565 127.7(4) n
S2 Rb3' S8 4_545 6_565 93.2(2) n
S4 Rb3' S8 . 6_565 107.2(2) n
S3 Rb3' S8 1_545 6_565 77.63(15) n
O1 Rb3' S8 . 6_565 106.5(3) n
S1 Rb3' S8 . 6_565 106.70(14) n
S4 Rb3' S8 6_565 6_565 54.06(8) n
S2 Rb3' S8 6_565 6_565 51.33(10) n
S1 Rb3' Nb1 4_545 4_545 32.96(9) n
O1 Rb3' Nb1 4_545 4_545 24.5(3) n
S2 Rb3' Nb1 4_545 4_545 38.12(8) n
S4 Rb3' Nb1 . 4_545 136.2(2) n
S3 Rb3' Nb1 1_545 4_545 119.4(2) n
O1 Rb3' Nb1 . 4_545 113.5(4) n
S1 Rb3' Nb1 . 4_545 106.7(2) n
S4 Rb3' Nb1 6_565 4_545 90.2(2) n
S2 Rb3' Nb1 6_565 4_545 64.90(12) n
S8 Rb3' Nb1 6_565 4_545 116.2(2) n
S1 Rb3' Nb1 4_545 . 117.5(2) n
O1 Rb3' Nb1 4_545 . 123.3(4) n
S2 Rb3' Nb1 4_545 . 115.8(2) n
S4 Rb3' Nb1 . . 33.92(8) n
S3 Rb3' Nb1 1_545 . 96.5(2) n
O1 Rb3' Nb1 . . 21.9(3) n
S1 Rb3' Nb1 . . 30.10(8) n
S4 Rb3' Nb1 6_565 . 94.0(2) n
S2 Rb3' Nb1 6_565 . 147.8(2) n
S8 Rb3' Nb1 6_565 . 108.89(14) n
Nb1 Rb3' Nb1 4_545 . 126.5(2) n
O1 S1 Rb3' . 4 110.(2) n
Nb1 S1 Rb3' . 4 101.5(2) n
O1 S1 Rb2 . . 91.(2) n
Nb1 S1 Rb2 . . 98.90(8) n
Rb3' S1 Rb2 4 . 159.2(2) n
O1 S1 Rb3 . 4 108.(2) n
Nb1 S1 Rb3 . 4 99.53(8) n
Rb2 S1 Rb3 . 4 161.51(9) n
O1 S1 Rb3 . . 80.(2) n
Nb1 S1 Rb3 . . 96.37(8) n
Rb2 S1 Rb3 . . 84.92(5) n
Rb3 S1 Rb3 4 . 94.48(6) n
O1 S1 Rb3' . . 80.(2) n
Nb1 S1 Rb3' . . 95.89(14) n
Rb3' S1 Rb3' 4 . 89.1(2) n
Rb2 S1 Rb3' . . 92.86(10) n
S1 O1 Nb1 . . 157.(3) n
S1 O1 Rb3' . 4 60.9(19) n
Nb1 O1 Rb3' . 4 107.1(8) n
S1 O1 Rb2 . . 81.(2) n
Nb1 O1 Rb2 . . 109.6(8) n
Rb3' O1 Rb2 4 . 141.4(6) n
S1 O1 Rb3 . . 92.(2) n
Nb1 O1 Rb3 . . 109.7(7) n
Rb2 O1 Rb3 . . 85.1(4) n
S1 O1 Rb3' . . 91.(2) n
Nb1 O1 Rb3' . . 108.7(7) n
Rb3' O1 Rb3' 4 . 86.6(5) n
Rb2 O1 Rb3' . . 93.0(4) n
S1 O1 Rb3 . 4 65.(2) n
Nb1 O1 Rb3 . 4 104.4(7) n
Rb2 O1 Rb3 . 4 144.8(6) n
Rb3 O1 Rb3 . 4 92.1(4) n
S3 S2 Nb1 . . 65.02(5) n
S3 S2 Rb3' . 4 98.31(13) n
Nb1 S2 Rb3' . 4 83.82(10) n
S3 S2 Rb3 . 4 104.52(6) n
Nb1 S2 Rb3 . 4 91.22(4) n
S3 S2 Rb3 . 6_566 124.33(6) n
Nb1 S2 Rb3 . 6_566 93.87(4) n
Rb3 S2 Rb3 4 6_566 128.01(4) n
S3 S2 Rb3' . 6_566 129.95(12) n
Nb1 S2 Rb3' . 6_566 100.23(10) n
Rb3' S2 Rb3' 4 6_566 128.77(11) n
S2 S3 Nb1 . . 65.12(5) n
S2 S3 Rb2 . 6_576 124.50(6) n
Nb1 S3 Rb2 . 6_576 113.59(4) n
S2 S3 Rb3' . 1_565 117.81(12) n
Nb1 S3 Rb3' . 1_565 118.80(14) n
Rb2 S3 Rb3' 6_576 1_565 110.17(14) n
S2 S3 Rb3 . 1_565 123.99(7) n
Nb1 S3 Rb3 . 1_565 115.20(5) n
Rb2 S3 Rb3 6_576 1_565 106.93(5) n
S5 S4 Nb1 . . 65.15(5) n
S5 S4 Rb3' . . 93.12(10) n
Nb1 S4 Rb3' . . 94.94(14) n
S5 S4 Rb2 . 6_566 73.94(5) n
Nb1 S4 Rb2 . 6_566 131.88(5) n
Rb3' S4 Rb2 . 6_566 111.97(14) n
S5 S4 Rb3 . . 85.12(5) n
Nb1 S4 Rb3 . . 93.11(5) n
Rb2 S4 Rb3 6_566 . 107.95(4) n
S5 S4 Rb3 . 6_566 127.21(6) n
Nb1 S4 Rb3 . 6_566 101.27(5) n
Rb2 S4 Rb3 6_566 6_566 83.63(4) n
Rb3 S4 Rb3 . 6_566 147.65(5) n
S5 S4 Rb3' . 6_566 133.01(12) n
Nb1 S4 Rb3' . 6_566 102.94(13) n
Rb3' S4 Rb3' . 6_566 133.9(2) n
Rb2 S4 Rb3' 6_566 6_566 86.67(12) n
S4 S5 Nb1 . . 64.33(5) n
S4 S5 Nb2 . 1 115.92(6) n
Nb1 S5 Nb2 . 1 84.08(4) n
S4 S5 Nb2 . . 115.92(6) n
Nb1 S5 Nb2 . . 84.08(4) n
S4 S5 Rb2 . 6_566 70.73(5) n
Nb1 S5 Rb2 . 6_566 128.45(5) n
Nb2 S5 Rb2 1 6_566 94.18(4) n
Nb2 S5 Rb2 . 6_566 94.18(4) n
S4 S5 Rb3 . . 62.44(5) n
Nb1 S5 Rb3 . . 83.06(4) n
Nb2 S5 Rb3 1 . 166.12(5) n
Nb2 S5 Rb3 . . 166.12(5) n
Rb2 S5 Rb3 6_566 . 97.89(4) n
S4 S5 Rb2 . . 122.52(6) n
Nb1 S5 Rb2 . . 78.32(4) n
Nb2 S5 Rb2 1 . 100.82(4) n
Nb2 S5 Rb2 . . 100.82(4) n
Rb2 S5 Rb2 6_566 . 150.82(3) n
Rb3 S5 Rb2 . . 71.44(3) n
S7 S6 Nb2 . 1 64.40(5) n
S7 S6 Nb2 . . 64.40(5) n
S7 S6 Nb1 . . 112.25(6) n
Nb2 S6 Nb1 1 . 89.37(4) n
Nb2 S6 Nb1 . . 89.37(4) n
S7 S6 Rb1 . 6_575 69.17(5) n
Nb2 S6 Rb1 1 6_575 90.07(4) n
Nb2 S6 Rb1 . 6_575 90.07(4) n
Nb1 S6 Rb1 . 6_575 178.02(5) n
S7 S6 Rb2 . . 59.47(5) n
Nb2 S6 Rb2 1 . 112.04(4) n
Nb2 S6 Rb2 . . 112.04(4) n
Nb1 S6 Rb2 . . 79.54(4) n
Rb1 S6 Rb2 6_575 . 102.43(4) n
S7 S6 Rb2 . 6_576 131.79(6) n
Nb2 S6 Rb2 1 6_576 79.48(4) n
Nb2 S6 Rb2 . 6_576 79.48(4) n
Nb1 S6 Rb2 . 6_576 97.40(4) n
Rb1 S6 Rb2 6_575 6_576 80.63(3) n
Rb2 S6 Rb2 . 6_576 167.89(4) n
S6 S7 Nb2 . 1 65.98(5) n
S6 S7 Nb2 . . 65.98(5) n
S6 S7 Rb2 . . 87.88(6) n
Nb2 S7 Rb2 1 . 133.14(5) n
Nb2 S7 Rb2 . . 133.14(5) n
S6 S7 Rb1 . 6_575 76.34(5) n
Nb2 S7 Rb1 1 6_575 93.84(4) n
Nb2 S7 Rb1 . 6_575 93.84(4) n
Rb2 S7 Rb1 . 6_575 117.95(4) n
S9 S8 Nb2 . 1 65.74(5) n
S9 S8 Nb2 . . 65.74(5) n
S9 S8 Nb1 . . 116.09(6) n
Nb2 S8 Nb1 1 . 82.75(4) n
Nb2 S8 Nb1 . . 82.75(4) n
S9 S8 Rb2 . 6_576 130.26(6) n
Nb2 S8 Rb2 1 6_576 92.57(4) n
Nb2 S8 Rb2 . 6_576 92.57(4) n
Nb1 S8 Rb2 . 6_576 103.70(3) n
S9 S8 Rb3 . 6_566 77.33(5) n
Nb2 S8 Rb3 1 6_566 134.63(5) n
Nb2 S8 Rb3 . 6_566 134.63(5) n
Nb1 S8 Rb3 . 6_566 91.17(4) n
Rb2 S8 Rb3 6_576 6_566 132.28(4) n
S9 S8 Rb3' . 6_566 80.57(12) n
Nb2 S8 Rb3' 1 6_566 138.05(12) n
Nb2 S8 Rb3' . 6_566 138.05(12) n
Nb1 S8 Rb3' . 6_566 90.94(12) n
Rb2 S8 Rb3' 6_576 6_566 129.04(12) n
S8 S9 Nb2 . 1 64.42(4) n
S8 S9 Nb2 . . 64.42(4) n
S8 S9 Rb2 . 6_566 123.88(6) n
Nb2 S9 Rb2 1 6_566 103.98(4) n
Nb2 S9 Rb2 . 6_566 103.98(4) n
S8 S9 Rb1 . . 114.73(5) n
Nb2 S9 Rb1 1 . 90.99(4) n
Nb2 S9 Rb1 . . 90.99(4) n
Rb2 S9 Rb1 6_566 . 120.39(3) n
S8 S9 Rb3 . 6_566 69.23(5) n
Nb2 S9 Rb3 1 6_566 126.75(5) n
Nb2 S9 Rb3 . 6_566 126.75(5) n
Rb2 S9 Rb3 6_566 6_566 81.06(4) n
Rb1 S9 Rb3 . 6_566 132.60(4) n
Nb2 S10 Rb1 1 6_575 96.91(4) n
Nb2 S10 Rb1 . 6_575 96.91(4) n
Nb2 S10 Rb1 1 2_656 99.55(4) n
Nb2 S10 Rb1 . 2_656 99.55(4) n
Rb1 S10 Rb1 6_575 2_656 81.98(4) n
Nb2 S10 Rb1 1 . 95.19(5) n
Nb2 S10 Rb1 . . 95.19(5) n
Rb1 S10 Rb1 6_575 . 163.99(4) n
Rb1 S10 Rb1 2_656 . 85.72(4) n
Nb2 S10 Rb2 1 6_576 88.53(4) n
Nb2 S10 Rb2 . 6_576 88.53(4) n
Rb1 S10 Rb2 6_575 6_576 85.08(4) n
Rb1 S10 Rb2 2_656 6_576 165.46(4) n
Rb1 S10 Rb2 . 6_576 105.70(4) n
S12 S11 Nb2 . 1 100.56(6) n
S12 S11 Nb2 . . 100.56(6) n
S12 S11 Rb1 . 2_656 100.29(6) n
Nb2 S11 Rb1 1 2_656 94.83(4) n
Nb2 S11 Rb1 . 2_656 94.83(4) n
S12 S11 Rb1 . 6_565 104.75(6) n
Nb2 S11 Rb1 1 6_565 137.84(5) n
Nb2 S11 Rb1 . 6_565 137.84(5) n
Rb1 S11 Rb1 2_656 6_565 112.81(4) n
S13 S12 S11 . . 106.33(7) n
S13 S12 Rb2 . 6_566 113.69(7) n
S11 S12 Rb2 . 6_566 90.45(6) n
S13 S12 Rb1 . . 110.16(7) n
S11 S12 Rb1 . . 109.76(6) n
Rb2 S12 Rb1 6_566 . 123.36(4) n
S12 S13 S12 2_656 . 104.03(11) n

loop_
_geom_bond_atom_site_label_1
_geom_bond_atom_site_label_2
_geom_bond_site_symmetry_2
_geom_bond_distance
_geom_bond_publ_flag
Nb1 O1 . 1.71(2) y
Nb1 S1 . 2.198(2) y
Nb1 S4 . 2.4419(12) y
Nb1 S3 . 2.4568(13) y
Nb1 S5 . 2.4585(12) y
Nb1 S2 . 2.4587(13) y
Nb1 S6 . 2.5862(13) y
Nb1 S8 . 2.9386(14) y
Nb1 Rb3' 4 3.959(7) n
Nb1 Rb2 . 4.2336(13) n
Nb1 Rb3 4 4.297(2) n
Nb1 Rb3 . 4.339(2) n
Nb2 S10 . 2.2149(13) y
Nb2 S8 . 2.4386(12) y
Nb2 S7 . 2.4635(13) y
Nb2 S9 . 2.4650(12) y
Nb2 S6 . 2.4951(13) y
Nb2 S11 . 2.5275(13) y
Nb2 S5 . 2.8600(13) y
Nb2 Rb2 6_576 4.2378(10) n
Nb2 Rb1 6_575 4.3594(9) n
Nb2 Rb1 . 4.3896(14) n
Rb1 S7 6_576 3.4355(15) y
Rb1 S11 2_656 3.4614(15) y
Rb1 S12 . 3.467(2) y
Rb1 S10 6_576 3.4978(14) y
Rb1 S10 2_656 3.5148(15) y
Rb1 S6 6_576 3.5717(14) y
Rb1 S9 . 3.590(2) y
Rb1 S10 . 3.5948(15) y
Rb1 S11 6_566 3.6682(14) y
Rb1 Nb2 6_576 4.3593(9) n
Rb1 Nb2 1 4.3896(14) n
Rb2 S1 . 3.294(2) y
Rb2 S7 . 3.322(2) y
Rb2 O1 . 3.34(2) y
Rb2 S8 6_575 3.3583(13) y
Rb2 S9 6_565 3.4031(13) y
Rb2 S4 6_565 3.4144(15) y
Rb2 S12 6_565 3.426(2) y
Rb2 S3 6_575 3.435(2) y
Rb2 S5 6_565 3.4758(13) y
Rb2 S10 6_575 3.6703(15) y
Rb2 S6 . 3.8539(15) y
Rb2 S6 6_575 3.9109(15) y
Rb3 S1 4_545 3.346(2) y
Rb3 O1 . 3.45(2) y
Rb3 S4 . 3.457(2) y
Rb3 S2 4_545 3.472(2) y
Rb3 S4 6_565 3.474(2) y
Rb3 S3 1_545 3.481(2) y
Rb3 S1 . 3.505(3) y
Rb3 S8 6_565 3.505(2) y
Rb3 O1 4_545 3.54(2) y
Rb3 S9 6_565 3.658(2) y
Rb3 S2 6_565 3.749(2) y
Rb3 S5 . 3.885(2) y
Rb3' S1 4_545 2.885(6) y
Rb3' O1 4_545 3.10(2) y
Rb3' S2 4_545 3.379(8) y
Rb3' S4 . 3.407(8) y
Rb3' S3 1_545 3.460(8) y
Rb3' O1 . 3.50(2) y
Rb3' S1 . 3.546(9) y
Rb3' S4 6_565 3.799(7) y
Rb3' S2 6_565 3.887(8) y
Rb3' S8 6_565 3.942(6) y
Rb3' Nb1 4_545 3.959(7) y
S1 Rb3' 4 2.885(6) n
S1 Rb3 4 3.346(2) n
O1 Rb3' 4 3.10(2) n
O1 Rb3 4 3.54(2) n
S2 S3 . 2.072(2) y
S2 Rb3' 4 3.379(8) n
S2 Rb3 4 3.472(2) n
S2 Rb3 6_566 3.749(2) n
S2 Rb3' 6_566 3.887(8) n
S3 Rb2 6_576 3.435(2) n
S3 Rb3' 1_565 3.460(8) n
S3 Rb3 1_565 3.481(2) n
S4 S5 . 2.091(2) y
S4 Rb2 6_566 3.4144(15) n
S4 Rb3 6_566 3.474(2) n
S4 Rb3' 6_566 3.799(7) n
S5 Nb2 1 2.8600(13) n
S5 Rb2 6_566 3.4758(13) n
S6 S7 . 2.081(2) y
S6 Nb2 1 2.4951(13) n
S6 Rb1 6_575 3.5717(14) n
S6 Rb2 6_576 3.9109(15) n
S7 Nb2 1 2.4635(13) n
S7 Rb1 6_575 3.4355(15) n
S8 S9 . 2.066(2) y
S8 Nb2 1 2.4386(13) n
S8 Rb2 6_576 3.3583(13) n
S8 Rb3 6_566 3.505(2) n
S8 Rb3' 6_566 3.942(6) n
S9 Nb2 1 2.4650(12) n
S9 Rb2 6_566 3.4031(13) n
S9 Rb3 6_566 3.658(2) n
S10 Nb2 1 2.2149(13) n
S10 Rb1 6_575 3.4978(14) n
S10 Rb1 2_656 3.5148(15) n
S10 Rb2 6_576 3.6702(15) n
S11 S12 . 2.082(2) y
S11 Nb2 1 2.5275(13) n
S11 Rb1 2_656 3.4614(15) n
S11 Rb1 6_565 3.6682(14) n
S12 S13 . 2.048(2) y
S12 Rb2 6_566 3.426(2) n
S13 S12 2_656 2.048(2) n
